data_2100634
loop_
_publ_author_name
'M. Evain'
'V. Petricek'
'V. Cou\'e'
'R. Dessapt'
'M. Bujoli-Doeuff'
'S. Jobic'

_publ_section_title
;
Commensurate (C6H14N2)2[Mo8O26]&#x00B7;4H2O and incommensurate
(C6H14N2)2[Mo8O26]&#x00B7;4.66H2O: a structural versatility linked to solvent
content
;
_journal_coeditor_code SN5039
_journal_issue 2
_journal_name_full 'Acta Crystallographica, Section B'
_journal_page_first 790
_journal_page_last 797
_journal_paper_doi 10.1107/S0108768106025791
_journal_volume 62
_journal_year 2006
_chemical_formula_sum 'C12 H37.32 Mo8 N4 O30.66'
_chemical_formula_weight 1495.8
_chemical_name_systematic ' ?'
_space_group_ssg_name P-1(\a\b\g)0
_symmetry_cell_setting triclinic
_cell_angle_alpha 113.685(4)
_cell_angle_beta 92.857(7)
_cell_angle_gamma 101.244(5)
_cell_formula_units_Z 1
_cell_length_a 7.8907(5)
_cell_length_b 10.0855(3)
_cell_length_c 12.4131(8)
_cell_modulation_dimension 1
_cell_volume 878.20(9)
_computing_publication_material '(Jana2000; Petricek and Dusek, 2000)'
_computing_structure_refinement '(Jana2000; Petricek and Dusek, 2000)'
_diffrn_ambient_temperature 293
_diffrn_measured_fraction_theta_full 0.96
_diffrn_measurement_device_type 'Nonius CCD'
_diffrn_radiation_type 'Mo K\a'
_diffrn_radiation_wavelength 0.71069
_diffrn_reflns_av_R_equivalents 0.0643
_diffrn_reflns_av_sigmaI/netI 0.0388
_diffrn_reflns_limit_h_max 12
_diffrn_reflns_limit_h_min -13
_diffrn_reflns_limit_index_m_1_max 2
_diffrn_reflns_limit_index_m_1_min -2
_diffrn_reflns_limit_k_max 16
_diffrn_reflns_limit_k_min -16
_diffrn_reflns_limit_l_max 20
_diffrn_reflns_limit_l_min -20
_diffrn_reflns_number 153057
_diffrn_reflns_theta_full 35.93
_diffrn_reflns_theta_max 35.93
_diffrn_reflns_theta_min 5.01
_exptl_absorpt_coefficient_mu 2.874
_exptl_absorpt_correction_T_max 0.826
_exptl_absorpt_correction_T_min 0.649
_exptl_absorpt_correction_type gaussian
_exptl_absorpt_process_details '(Jana2000; Petricek, Dusek & Palatinus, 2000)'
_exptl_crystal_colour colorless
_exptl_crystal_density_diffrn 2.8275
_exptl_crystal_description 'elongated block'
_exptl_crystal_F_000 709
_exptl_crystal_size_max 0.24
_exptl_crystal_size_mid 0.10
_exptl_crystal_size_min 0.08
_refine_diff_density_max 2.11
_refine_diff_density_min -1.88
_refine_ls_extinction_method none
_refine_ls_goodness_of_fit_ref 1.34
_refine_ls_hydrogen_treatment constr
_refine_ls_number_parameters 566
_refine_ls_number_reflns 39145
_refine_ls_R_factor_all 0.1076
_refine_ls_R_factor_gt 0.0517
_refine_ls_shift/su_max 0.0016
_refine_ls_shift/su_mean 0.0002
_refine_ls_structure_factor_coef Fsqd
_refine_ls_weighting_details w=1/(\s^2^(I)+0.001936I^2^)
_refine_ls_weighting_scheme sigma
_refine_ls_wR_factor_gt 0.1194
_refine_ls_wR_factor_ref 0.1327
_reflns_number_gt 21512
_reflns_number_total 39145
_reflns_threshold_expression I>2\s(I)
_cod_data_source_file sn5039.cif
_cod_depositor_comments
;
The following automatic conversions were performed:
'_exptl_absorpt_correction_type' value 'Gaussian' changed to 'gaussian'
according to '/home/saulius/struct/CIF-dictionaries/cif_core.dic'
dictionary named 'cif_core.dic' version 2.4.1 from 2010-06-29.

Automatic conversion script
Id: cif_fix_enum 1527 2010-12-29 10:47:43Z saulius 

The following automatic conversions were performed:

'_refine_ls_hydrogen_treatment' value 'const' was replaced with the
value 'constr' as specified in the replacement file
'src/cod-tools/trunk/data/replacement-values/replacement_values.lst'.

Automatic conversion script
Id: cif_fix_values 5376 2017-05-30 11:51:03Z andrius 
;
_cod_database_code 2100634

loop_
_space_group_symop_ssg_id
_space_group_symop_ssg_operation_algebraic
1 x1,x2,x3,x4
2 -x1,-x2,-x3,-x4

loop_
_atom_site_type_symbol
_atom_site_label
_atom_site_fract_x
_atom_site_fract_y
_atom_site_fract_z
_atom_site_U_iso_or_equiv
_atom_site_adp_type
_atom_site_calc_flag
_atom_site_occupancy
Mo Mo1 0.01475(2) 0.10641(2) 0.793165(14) 0.01834(6) Uani d 1
Mo Mo2 0.41800(2) 0.149828(18) 0.739826(14) 0.01804(5) Uani d 1
Mo Mo3 0.304037(18) 0.117739(17) 0.419560(14) 0.01527(5) Uani d 1
Mo Mo4 -0.114145(19) 0.118717(16) 0.480196(13) 0.01409(5) Uani d 1
O O1 -0.06329(17) 0.05779(15) 0.60558(12) 0.0165(4) Uani d 1
O O2 -0.1051(2) 0.2348(2) 0.84722(16) 0.0333(6) Uani d 1
O O3 -0.17194(18) -0.08043(17) 0.72417(13) 0.0206(5) Uani d 1
O O4 0.0839(2) 0.0760(2) 0.91185(15) 0.0317(6) Uani d 1
O O5 0.18520(18) -0.04563(16) 0.68331(12) 0.0185(4) Uani d 1
O O6 0.22161(19) 0.23677(16) 0.78452(13) 0.0218(5) Uani d 1
O O7 0.4736(2) 0.1296(2) 0.86514(15) 0.0343(7) Uani d 1
O O8 0.55103(18) -0.00333(17) 0.64663(13) 0.0233(5) Uani d 1
O O9 0.5569(2) 0.30712(19) 0.75102(17) 0.0328(6) Uani d 1
O O10 0.30421(17) 0.08414(15) 0.55868(12) 0.0179(4) Uani d 1
O O11 0.4254(2) 0.29384(18) 0.46168(15) 0.0260(5) Uani d 1
O O12 0.09476(18) 0.23147(16) 0.49390(13) 0.0205(5) Uani d 1
O O13 -0.2353(2) 0.24376(18) 0.54182(15) 0.0258(5) Uani d 1
O O1w 0.2991(6) 0.4617(3) 0.3448(4) 0.0890(17) Uani d 0.932(3)
O O2w 0.3184(6) 0.1670(7) 0.1090(4) 0.0745(18) Uani d 0.855(4)
O O3w 0.2867(14) 0.4379(9) 0.0478(7) 0.129(5) Uani d 0.554(16)
N N1a 0.0186(3) 0.6031(3) 0.7674(3) 0.0327(8) Uani d 0.487
N N2a 0.3348(6) 0.7035(6) 0.8312(5) 0.049(5) Uani d 0.487
C C1a 0.0534(7) 0.7570(6) 0.8508(5) 0.0447(17) Uani d 0.487
C C2a 0.1028(7) 0.5898(6) 0.6645(5) 0.049(2) Uani d 0.487
C C3a 0.0843(7) 0.5154(7) 0.8242(6) 0.0554(19) Uani d 0.487
C C4a 0.2446(7) 0.8174(6) 0.8873(5) 0.049(4) Uani d 0.487
C C5a 0.2949(8) 0.6500(8) 0.7027(6) 0.067(5) Uani d 0.487
C C6a 0.2787(7) 0.5790(7) 0.8664(6) 0.062(5) Uani d 0.487
H H1a -0.1000(3) 0.5690(3) 0.7435(3) 0.0481(15) Uani d 0.487
H H2a 0.4527(3) 0.7440(3) 0.8547(3) 0.076(9) Uani d 0.487
H H3a -0.0027(3) 0.7650(3) 0.9203(3) 0.074(3) Uani d 0.487
H H4a 0.0075(3) 0.8137(3) 0.8140(3) 0.065(3) Uani d 0.487
H H5a 0.0585(3) 0.6464(3) 0.6269(3) 0.066(3) Uani d 0.487
H H6a 0.0798(3) 0.4857(3) 0.6091(3) 0.075(3) Uani d 0.487
H H7a 0.0642(3) 0.4124(3) 0.7669(3) 0.082(3) Uani d 0.487
H H8a 0.0241(3) 0.5213(3) 0.8916(3) 0.083(3) Uani d 0.487
H H9a 0.2824(3) 0.8988(3) 0.8646(3) 0.073(5) Uani d 0.487
H H10a 0.2714(3) 0.8547(3) 0.9729(3) 0.072(5) Uani d 0.487
H H11a 0.3551(3) 0.5721(3) 0.6636(3) 0.106(8) Uani d 0.487
H H12a 0.3342(3) 0.7315(3) 0.6804(3) 0.095(7) Uani d 0.487
H H13a 0.3006(3) 0.6165(3) 0.9522(3) 0.084(6) Uani d 0.487
H H14a 0.3412(3) 0.5023(3) 0.8286(3) 0.098(7) Uani d 0.487
N N1b 0.2228(8) 0.5251(4) 0.8063(4) 0.087(3) Uani d 0.513
N N2b 0.2257(11) 0.7672(6) 0.8018(6) 0.068(18) Uani d 0.513
C C1b 0.2981(11) 0.5322(7) 0.7048(6) 0.149(8) Uani d 0.513
C C2b 0.3241(11) 0.6415(7) 0.9140(6) 0.256(10) Uani d 0.513
C C3b 0.0412(12) 0.5424(7) 0.7988(7) 0.306(11) Uani d 0.513
C C4b 0.3020(11) 0.6795(7) 0.7040(6) 0.158(17) Uani d 0.513
C C5b 0.3256(13) 0.7887(7) 0.9120(7) 0.29(2) Uani d 0.513
C C6b 0.0414(13) 0.6900(7) 0.7931(7) 0.22(2) Uani d 0.513
H H1b 0.2259(8) 0.4347(4) 0.8070(4) 0.128(5) Uani d 0.513
H H2b 0.2307(8) 0.8579(4) 0.7995(4) 0.10(3) Uani d 0.513
H H3b 0.2284(8) 0.4541(4) 0.6326(4) 0.341(13) Uani d 0.513
H H4b 0.4160(8) 0.5183(4) 0.7090(4) 0.272(16) Uani d 0.513
H H5b 0.4428(8) 0.6293(4) 0.9192(4) 0.375(18) Uani d 0.513
H H6b 0.2720(8) 0.6368(4) 0.9819(4) 0.505(13) Uani d 0.513
H H7b -0.0077(8) 0.5410(4) 0.8686(4) 0.567(17) Uani d 0.513
H H8b -0.0280(8) 0.4616(4) 0.7277(4) 0.51(2) Uani d 0.513
H H9b 0.4219(8) 0.7308(4) 0.7097(4) 0.35(3) Uani d 0.513
H H10b 0.2373(8) 0.6655(4) 0.6302(4) 0.31(2) Uani d 0.513
H H11b 0.2745(8) 0.8479(4) 0.9791(4) 0.54(3) Uani d 0.513
H H12b 0.4450(8) 0.8411(4) 0.9177(4) 0.50(4) Uani d 0.513
H H13b -0.0227(8) 0.6719(4) 0.7179(4) 0.34(3) Uani d 0.513
H H14b -0.0101(8) 0.7505(4) 0.8594(4) 0.42(3) Uani d 0.513

loop_
_atom_site_aniso_label
_atom_site_aniso_U_11
_atom_site_aniso_U_22
_atom_site_aniso_U_33
_atom_site_aniso_U_12
_atom_site_aniso_U_13
_atom_site_aniso_U_23
_atom_site_aniso_type_symbol
Mo1 0.01765(7) 0.02411(8) 0.01514(7) 0.00836(6) 0.00484(5) 0.00828(6) Mo
Mo2 0.01580(7) 0.02150(7) 0.01672(7) 0.00599(5) 0.00213(5) 0.00724(6) Mo
Mo3 0.01236(6) 0.01932(7) 0.01823(7) 0.00569(5) 0.00447(5) 0.01086(6) Mo
Mo4 0.01378(6) 0.01632(6) 0.01532(7) 0.00663(5) 0.00372(5) 0.00822(5) Mo
O1 0.0160(5) 0.0198(5) 0.0162(5) 0.0059(4) 0.0029(4) 0.0093(4) O
O2 0.0317(8) 0.0347(8) 0.0328(9) 0.0180(7) 0.0112(7) 0.0079(7) O
O3 0.0180(6) 0.0297(7) 0.0203(6) 0.0068(5) 0.0041(5) 0.0159(5) O
O4 0.0331(8) 0.0440(9) 0.0226(7) 0.0111(7) 0.0048(6) 0.0176(7) O
O5 0.0185(6) 0.0244(6) 0.0176(6) 0.0089(5) 0.0042(5) 0.0118(5) O
O6 0.0194(6) 0.0212(6) 0.0235(7) 0.0084(5) 0.0053(5) 0.0063(5) O
O7 0.0341(9) 0.0518(10) 0.0235(8) 0.0176(8) 0.0022(6) 0.0191(7) O
O8 0.0188(6) 0.0308(7) 0.0251(7) 0.0140(5) 0.0075(5) 0.0124(6) O
O9 0.0246(7) 0.0270(7) 0.0414(9) 0.0020(6) 0.0044(7) 0.0108(7) O
O10 0.0156(5) 0.0216(6) 0.0181(6) 0.0044(4) 0.0023(4) 0.0100(5) O
O11 0.0210(6) 0.0239(6) 0.0352(8) 0.0028(5) 0.0051(6) 0.0155(6) O
O12 0.0172(6) 0.0201(6) 0.0266(7) 0.0062(5) 0.0058(5) 0.0110(5) O
O13 0.0269(7) 0.0267(7) 0.0282(7) 0.0167(6) 0.0080(6) 0.0108(6) O
O1w 0.096(3) 0.0367(13) 0.114(3) 0.0113(15) -0.036(2) 0.0194(16) O
O2w 0.0485(17) 0.120(3) 0.0554(18) -0.0029(19) -0.0035(14) 0.048(2) O
O3w 0.169(10) 0.092(6) 0.077(5) -0.019(5) -0.014(5) 0.013(4) O
N1a 0.0295(9) 0.0334(10) 0.0397(12) 0.0061(8) 0.0042(8) 0.0205(9) N
N2a 0.0284(11) 0.060(8) 0.065(9) 0.006(2) 0.005(2) 0.037(7) N
C1a 0.043(4) 0.0424(12) 0.044(2) 0.019(2) 0.002(2) 0.0094(13) C
C2a 0.057(3) 0.053(4) 0.032(2) 0.009(3) 0.009(2) 0.016(2) C
C3a 0.051(2) 0.052(3) 0.081(3) 0.001(2) -0.0018(18) 0.052(2) C
C4a 0.050(5) 0.039(4) 0.050(6) 0.001(4) -0.012(4) 0.017(4) C
C5a 0.0504(19) 0.094(8) 0.060(8) 0.013(3) 0.030(3) 0.036(7) C
C6a 0.049(2) 0.064(8) 0.093(6) 0.015(3) -0.008(3) 0.054(6) C
H1a 0.0309(9) 0.050(2) 0.063(2) 0.0024(10) -0.0015(10) 0.0273(18) H
H2a 0.0292(13) 0.096(13) 0.107(15) 0.000(3) 0.000(4) 0.056(12) H
H3a 0.060(7) 0.095(3) 0.051(2) 0.034(4) 0.020(3) 0.0075(19) H
H4a 0.065(5) 0.0394(16) 0.081(4) 0.026(2) -0.016(3) 0.0125(19) H
H5a 0.083(4) 0.078(5) 0.040(3) 0.000(4) -0.007(3) 0.036(3) H
H6a 0.088(6) 0.066(4) 0.046(2) 0.021(5) 0.009(3) -0.003(2) H
H7a 0.080(4) 0.042(2) 0.132(5) 0.002(3) -0.017(3) 0.053(3) H
H8a 0.070(4) 0.111(4) 0.098(3) -0.012(4) 0.004(3) 0.089(3) H
H9a 0.075(6) 0.040(4) 0.093(10) -0.014(4) -0.030(6) 0.033(5) H
H10a 0.076(9) 0.065(5) 0.049(6) 0.005(6) -0.021(6) 0.007(4) H
H11a 0.071(4) 0.143(12) 0.095(11) 0.043(7) 0.053(6) 0.029(10) H
H12a 0.074(3) 0.142(11) 0.082(12) -0.009(5) 0.031(5) 0.074(10) H
H13a 0.074(4) 0.103(11) 0.099(7) 0.006(6) -0.025(4) 0.079(7) H
H14a 0.070(3) 0.078(11) 0.161(11) 0.038(5) -0.013(4) 0.060(9) H
N1b 0.141(6) 0.0365(17) 0.112(3) 0.043(3) 0.061(3) 0.044(2) N
N2b 0.11(4) 0.038(6) 0.067(19) 0.027(14) 0.01(2) 0.034(9) N
C1b 0.303(14) 0.140(10) 0.099(10) 0.175(9) 0.117(10) 0.080(9) C
C2b 0.61(2) 0.081(7) 0.074(8) 0.128(11) -0.082(10) 0.024(6) C
C3b 0.15(3) 0.180(8) 0.762(12) 0.093(12) 0.207(13) 0.331(8) C
C4b 0.25(3) 0.204(16) 0.19(2) 0.194(18) 0.17(2) 0.177(16) C
C5b 0.62(5) 0.041(9) 0.14(2) 0.070(18) -0.20(2) -0.008(12) C
C6b 0.13(5) 0.154(8) 0.523(18) 0.097(17) 0.17(2) 0.241(10) C
H1b 0.177(12) 0.052(2) 0.207(5) 0.060(4) 0.094(6) 0.083(3) H
H2b 0.13(7) 0.059(10) 0.14(3) 0.03(2) 0.01(4) 0.072(16) H
H3b 0.79(2) 0.180(17) 0.066(10) 0.310(16) 0.005(11) -0.016(11) H
H4b 0.36(3) 0.314(17) 0.46(2) 0.306(16) 0.34(2) 0.346(17) H
H5b 0.56(4) 0.108(13) 0.381(16) 0.01(2) -0.349(18) 0.104(12) H
H6b 1.35(3) 0.260(16) 0.083(9) 0.481(18) 0.181(12) 0.115(10) H
H7b 0.51(3) 0.462(16) 1.30(2) 0.415(18) 0.73(2) 0.741(17) H
H8b 0.14(5) 0.178(13) 1.241(19) -0.06(2) -0.13(2) 0.378(13) H
H9b 0.28(5) 0.42(3) 0.79(4) 0.31(3) 0.40(4) 0.56(3) H
H10b 0.70(5) 0.32(3) 0.10(2) 0.40(3) 0.19(2) 0.15(2) H
H11b 1.40(7) 0.143(16) 0.07(3) 0.37(3) -0.08(3) -0.027(18) H
H12b 0.58(8) 0.073(16) 0.67(4) -0.09(3) -0.54(4) 0.13(2) H
H13b 0.10(7) 0.174(15) 0.77(2) 0.00(3) -0.11(3) 0.253(14) H
H14b 0.48(7) 0.363(15) 0.88(3) 0.38(3) 0.59(3) 0.522(18) H

loop_
_atom_site_displace_Fourier_atom_site_label
_atom_site_displace_Fourier_axis
_atom_site_displace_Fourier_wave_vector_seq_id
_atom_site_displace_Fourier_param_cos
_atom_site_displace_Fourier_param_sin
Mo1 x 1 0.01299(3) 0.00173(3)
Mo1 y 1 0.02001(3) -0.01539(3)
Mo1 z 1 0.01094(2) 0.00305(2)
Mo1 x 2 0.00081(5) -0.00261(5)
Mo1 y 2 -0.00031(4) -0.00121(4)
Mo1 z 2 -0.00233(3) 0.00154(3)
Mo1 x 3 0.00152(11) 0.00161(11)
Mo1 y 3 0.00709(7) 0.00131(7)
Mo1 z 3 -0.00063(6) 0.00391(6)
Mo2 x 1 0.01297(3) 0.00311(3)
Mo2 y 1 0.01608(3) -0.00520(2)
Mo2 z 1 0.00942(2) 0.006949(19)
Mo2 x 2 0.00137(5) -0.00158(5)
Mo2 y 2 0.00030(4) -0.00037(4)
Mo2 z 2 -0.00234(3) 0.00187(3)
Mo2 x 3 0.00190(13) 0.00096(13)
Mo2 y 3 0.00324(9) 0.00126(9)
Mo2 z 3 -0.00103(7) 0.00215(7)
Mo3 x 1 -0.00328(3) 0.01086(3)
Mo3 y 1 -0.00814(2) 0.01121(2)
Mo3 z 1 -0.006788(18) 0.01144(2)
Mo3 x 2 -0.00048(4) 0.00181(4)
Mo3 y 2 -0.00053(4) 0.00052(4)
Mo3 z 2 -0.00077(3) -0.00295(3)
Mo3 x 3 -0.00084(14) 0.00116(14)
Mo3 y 3 0.00135(10) -0.00132(11)
Mo3 z 3 0.00063(8) -0.00338(8)
Mo4 x 1 0.00040(3) 0.01207(3)
Mo4 y 1 -0.00370(2) 0.01270(2)
Mo4 z 1 -0.004949(18) 0.013123(19)
Mo4 x 2 0.00112(4) 0.00152(4)
Mo4 y 2 0.00023(3) 0.00067(3)
Mo4 z 2 -0.00144(3) -0.00231(3)
Mo4 x 3 -0.00086(13) 0.00173(13)
Mo4 y 3 -0.00032(10) -0.00088(10)
Mo4 z 3 -0.00157(7) -0.00306(7)
O1 x 1 0.0056(2) 0.0095(2)
O1 y 1 0.01093(19) 0.00797(19)
O1 z 1 0.00426(15) 0.01190(16)
O1 x 2 0.0013(3) 0.0008(3)
O1 y 2 0.0007(3) 0.0005(3)
O1 z 2 -0.0022(2) -0.0020(2)
O2 x 1 0.0127(3) -0.0048(3)
O2 y 1 0.0096(3) -0.0262(3)
O2 z 1 0.0142(2) 0.0086(2)
O2 x 2 -0.0032(5) -0.0010(5)
O2 y 2 -0.0024(4) 0.0007(4)
O2 z 2 0.0009(3) 0.0029(3)
O3 x 1 0.0098(2) 0.0078(2)
O3 y 1 0.0243(2) -0.0001(2)
O3 z 1 0.01429(17) 0.00542(17)
O3 x 2 0.0029(4) -0.0006(4)
O3 y 2 0.0019(3) -0.0022(3)
O3 z 2 -0.0021(2) -0.0030(2)
O4 x 1 0.0123(3) 0.0044(3)
O4 y 1 0.0182(3) -0.0345(3)
O4 z 1 0.0129(2) -0.0073(2)
O4 x 2 -0.0002(5) -0.0043(4)
O4 y 2 -0.0040(4) -0.0022(4)
O4 z 2 -0.0027(3) 0.0023(3)
O5 x 1 0.0080(2) 0.0105(2)
O5 y 1 0.0223(2) 0.0033(2)
O5 z 1 0.01257(16) 0.00746(16)
O5 x 2 0.0014(4) 0.0004(4)
O5 y 2 0.0009(3) -0.0005(3)
O5 z 2 -0.0016(2) -0.0026(2)
O6 x 1 0.0133(3) -0.0018(3)
O6 y 1 0.0148(2) -0.0153(2)
O6 z 1 0.01106(18) 0.00607(18)
O6 x 2 -0.0014(4) -0.0026(4)
O6 y 2 -0.0003(3) -0.0013(3)
O6 z 2 -0.0012(2) 0.0036(2)
O7 x 1 0.0153(3) -0.0039(3)
O7 y 1 0.0219(3) -0.0217(3)
O7 z 1 0.0136(2) -0.0003(2)
O7 x 2 -0.0011(5) -0.0014(5)
O7 y 2 0.0004(4) 0.0022(4)
O7 z 2 -0.0017(3) 0.0046(3)
O8 x 1 0.0054(2) 0.0098(2)
O8 y 1 0.0122(2) 0.0066(2)
O8 z 1 0.00748(18) 0.00990(18)
O8 x 2 0.0013(4) 0.0003(4)
O8 y 2 0.0000(3) -0.0004(3)
O8 z 2 -0.0027(3) -0.0018(3)
O9 x 1 0.0128(3) 0.0003(3)
O9 y 1 0.0118(2) -0.0082(2)
O9 z 1 0.0085(2) 0.0109(2)
O9 x 2 -0.0001(4) -0.0024(4)
O9 y 2 0.0007(4) -0.0004(4)
O9 z 2 -0.0005(3) 0.0029(3)
O10 x 1 0.0039(2) 0.0107(2)
O10 y 1 0.00840(19) 0.00922(19)
O10 z 1 0.00156(16) 0.01162(16)
O10 x 2 0.0011(3) 0.0019(3)
O10 y 2 0.0004(3) 0.0004(3)
O10 z 2 -0.0020(2) -0.0019(2)
O11 x 1 -0.0016(3) 0.0136(3)
O11 y 1 -0.0017(2) 0.0141(2)
O11 z 1 -0.0073(2) 0.0172(2)
O11 x 2 0.0014(4) 0.0016(4)
O11 y 2 0.0006(3) 0.0015(3)
O11 z 2 -0.0039(3) -0.0005(3)
O12 x 1 0.0013(2) 0.0125(2)
O12 y 1 0.0006(2) 0.0138(2)
O12 z 1 -0.00535(18) 0.01749(18)
O12 x 2 0.0018(4) 0.0003(4)
O12 y 2 -0.0007(3) 0.0001(3)
O12 z 2 -0.0038(2) -0.0008(2)
O13 x 1 0.0031(3) 0.0139(3)
O13 y 1 0.0023(2) 0.0145(2)
O13 z 1 -0.00192(19) 0.01862(19)
O13 x 2 0.0012(4) 0.0002(4)
O13 y 2 -0.0003(3) -0.0002(3)
O13 z 2 -0.0028(3) 0.0002(3)
O1w x 1 0.0149(7) -0.0173(7)
O1w y 1 -0.0075(4) -0.0003(4)
O1w z 1 -0.0189(5) 0.0183(5)
O1w x 2 0.0036(9) 0.0028(11)
O1w y 2 0.0007(6) -0.0026(7)
O1w z 2 -0.0033(6) -0.0021(7)
O2w x 1 0.0341(10) 0.0095(7)
O2w y 1 -0.0488(12) -0.0338(8)
O2w z 1 -0.0052(6) -0.0105(4)
O2w x 2 -0.0147(9) -0.0035(9)
O2w y 2 0.0144(10) 0.0137(11)
O2w z 2 0.0024(6) 0.0011(6)
O3w x 1 -0.0057(16) -0.0071(15)
O3w y 1 -0.0208(11) -0.0143(11)
O3w z 1 0.0102(8) -0.0075(8)

loop_
_atom_site_Fourier_wave_vector_seq_id
_atom_site_Fourier_wave_vector_x
_atom_site_Fourier_wave_vector_z
1 0.06330 -0.41590
2 0.12660 -0.83180
3 0.18990 -1.24770

loop_
_atom_site_occ_Fourier_atom_site_label
_atom_site_occ_Fourier_wave_vector_seq_id
_atom_site_occ_Fourier_param_cos
_atom_site_occ_Fourier_param_sin
O3w 1 0.008(10) -0.013(10)

loop_
_atom_site_occ_special_func_atom_site_label
_atom_site_occ_special_func_crenel_c
_atom_site_occ_special_func_crenel_w
O1w 0.866(6) 0.932(3)
O2w 0.067(4) 0.855(4)
N1a 0.0835 0.487
N2a 0.0835 0.487
C1a 0.0835 0.487
C2a 0.0835 0.487
C3a 0.0835 0.487
C4a 0.0835 0.487
C5a 0.0835 0.487
C6a 0.0835 0.487
H1a 0.0835 0.487
H2a 0.0835 0.487
H3a 0.0835 0.487
H4a 0.0835 0.487
H5a 0.0835 0.487
H6a 0.0835 0.487
H7a 0.0835 0.487
H8a 0.0835 0.487
H9a 0.0835 0.487
H10a 0.0835 0.487
H11a 0.0835 0.487
H12a 0.0835 0.487
H13a 0.0835 0.487
H14a 0.0835 0.487
N1b 0.6136 0.513
N2b 0.6136 0.513
C1b 0.6136 0.513
C2b 0.6136 0.513
C3b 0.6136 0.513
C4b 0.6136 0.513
C5b 0.6136 0.513
C6b 0.6136 0.513
H1b 0.6136 0.513
H2b 0.6136 0.513
H3b 0.6136 0.513
H4b 0.6136 0.513
H5b 0.6136 0.513
H6b 0.6136 0.513
H7b 0.6136 0.513
H8b 0.6136 0.513
H9b 0.6136 0.513
H10b 0.6136 0.513
H11b 0.6136 0.513
H12b 0.6136 0.513
H13b 0.6136 0.513
H14b 0.6136 0.513

loop_
_atom_site_U_Fourier_atom_site_label
_atom_site_U_Fourier_tens_elem
_atom_site_U_Fourier_wave_vector_seq_id
_atom_site_U_Fourier_param_cos
_atom_site_U_Fourier_param_sin
Mo1 U11 1 -0.00125(10) -0.00118(10)
Mo1 U22 1 -0.00077(13) 0.00009(11)
Mo1 U33 1 -0.00198(10) -0.00038(10)
Mo1 U12 1 -0.00084(9) 0.00031(8)
Mo1 U13 1 -0.00076(8) -0.00047(8)
Mo1 U23 1 -0.00225(9) 0.00037(8)
Mo2 U11 1 -0.00106(10) -0.00049(9)
Mo2 U22 1 -0.00170(10) 0.00150(9)
Mo2 U33 1 -0.00069(10) 0.00119(10)
Mo2 U12 1 -0.00090(8) 0.00006(7)
Mo2 U13 1 -0.00063(8) 0.00129(8)
Mo2 U23 1 -0.00173(8) 0.00111(8)
Mo3 U11 1 -0.00038(9) 0.00037(8)
Mo3 U22 1 -0.00037(8) 0.00086(9)
Mo3 U33 1 -0.00180(10) 0.00241(11)
Mo3 U12 1 -0.00008(7) 0.00035(7)
Mo3 U13 1 -0.00041(7) 0.00100(8)
Mo3 U23 1 -0.00080(7) 0.00177(8)
Mo4 U11 1 -0.00099(9) 0.00016(8)
Mo4 U22 1 -0.00073(8) 0.00047(8)
Mo4 U33 1 -0.00033(9) 0.00225(10)
Mo4 U12 1 -0.00088(7) 0.00027(7)
Mo4 U13 1 -0.00061(7) 0.00057(7)
Mo4 U23 1 -0.00046(7) 0.00109(7)

loop_
_atom_type_symbol
_atom_type_scat_dispersion_real
_atom_type_scat_dispersion_imag
_atom_type_scat_source
Mo -1.683 0.686 'International Tables Vol C Tables  4.2.6.8 and 6.1.1.1'
O 0.011 0.006 'International Tables Vol C Tables  4.2.6.8 and 6.1.1.1'
C 0.003 0.002 'International Tables Vol C Tables  4.2.6.8 and 6.1.1.1'
N 0.006 0.003 'International Tables Vol C Tables  4.2.6.8 and 6.1.1.1'
H 0.000 0.000 'International Tables Vol C Tables  4.2.6.8 and 6.1.1.1'

loop_
_cell_wave_vector_seq_id
_cell_wave_vector_x
_cell_wave_vector_y
_cell_wave_vector_z
1 0.06330 -0.42840 -0.41590

loop_
_geom_bond_atom_site_label_1
_geom_bond_atom_site_label_2
_geom_bond_site_symmetry_2
_geom_bond_publ_flag
_geom_bond_distance_max
_geom_bond_distance_min
_geom_bond_distance_av
O1w O9 2_666 yes 3.232(17) 2.924(16) 3.073(16)
O1w O11 . yes 2.960(17) 2.885(16) 2.918(17)
O1w O11 2_666 yes 3.191(12) 2.888(12) 3.031(12)
O1w O13 2_566 yes 2.951(13) 2.823(12) 2.905(12)
O1w O2w . yes 3.502(18) 3.068(19) 3.341(19)
O1w O3w . yes 4.15(2) 3.11(2) 3.56(2)
O2w O3 2_556 yes 3.00(2) 2.662(18) 2.770(19)
O2w O4 1_554 yes 2.867(15) 2.595(14) 2.753(16)
O2w O7 1_554 yes 3.459(17) 3.046(19) 3.222(17)
O2w O3w . yes 3.49(3) 2.75(3) 3.26(3)
O3w O6 1_554 yes 3.075(12) 2.970(12) 3.028(12)
O3w O9 2_666 yes 2.840(12) 2.755(11) 2.787(12)
